data_4123505
loop_
_publ_author_name
'Spasyuk, Denis'
'Vicent, Cristian'
'Gusev, Dmitry G.'

_publ_section_title
;
 Chemoselective hydrogenation of carbonyl compounds and acceptorless
 dehydrogenative coupling of alcohols.
;
_journal_issue 11
_journal_name_full 'Journal of the American Chemical Society'
_journal_page_first 3743
_journal_page_last 3746
_journal_paper_doi 10.1021/ja512389y
_journal_volume 137
_journal_year 2015
_chemical_formula_moiety 'C17 H27 N3 O1 P1 CL1 OS1'
_chemical_formula_sum 'C17 H31 Cl N3 O Os P'
_chemical_formula_weight 550.07
_chemical_name_systematic
;
 ?
;
_space_group_crystal_system monoclinic
_space_group_IT_number 14
_space_group_name_Hall '-P 2ybc'
_space_group_name_H-M_alt 'P 1 21/c 1'
_symmetry_space_group_name_Hall '-P 2ybc'
_symmetry_space_group_name_H-M 'P 1 21/c 1'
_atom_sites_solution_hydrogens mixed
_audit_creation_method SHELXL-2013
_cell_angle_alpha 90
_cell_angle_beta 110.2750(10)
_cell_angle_gamma 90
_cell_formula_units_Z 4
_cell_length_a 12.8403(4)
_cell_length_b 10.7117(3)
_cell_length_c 15.9847(5)
_cell_measurement_reflns_used 9988
_cell_measurement_temperature 150(2)
_cell_measurement_theta_max 69.82
_cell_measurement_theta_min 4.13
_cell_volume 2062.34(11)
_computing_cell_refinement 'Bruker SAINT'
_computing_data_collection 'Bruker APEX2'
_computing_data_reduction 'Bruker SAINT'
_computing_molecular_graphics 'Platon Ortep'
_computing_publication_material 'LinXTL v.  3.9.7'
_computing_structure_refinement 'SHELXL97 (Sheldrick, 2008)'
_computing_structure_solution 'SHELXS97 (Sheldrick, 2008)'
_diffrn_ambient_temperature 150
_diffrn_detector_area_resol_mean 8.3
_diffrn_measured_fraction_theta_full 0.988
_diffrn_measured_fraction_theta_max 0.987
_diffrn_measurement_device_type 'Bruker Microstar'
_diffrn_measurement_method '\f and \w scans'
_diffrn_radiation_type CuK\a
_diffrn_radiation_wavelength 1.54178
_diffrn_reflns_av_R_equivalents 0.0622
_diffrn_reflns_av_unetI/netI 0.0201
_diffrn_reflns_Laue_measured_fraction_full 0.988
_diffrn_reflns_Laue_measured_fraction_max 0.987
_diffrn_reflns_limit_h_max 15
_diffrn_reflns_limit_h_min -15
_diffrn_reflns_limit_k_max 13
_diffrn_reflns_limit_k_min -13
_diffrn_reflns_limit_l_max 19
_diffrn_reflns_limit_l_min -15
_diffrn_reflns_number 66993
_diffrn_reflns_point_group_measured_fraction_full 0.988
_diffrn_reflns_point_group_measured_fraction_max 0.987
_diffrn_reflns_theta_full 67.679
_diffrn_reflns_theta_max 70.056
_diffrn_reflns_theta_min 3.670
_exptl_absorpt_coefficient_mu 13.672
_exptl_absorpt_correction_T_max 0.505
_exptl_absorpt_correction_T_min 0.462
_exptl_absorpt_correction_type multi-scan
_exptl_absorpt_process_details 'Sadabs (Sheldrick, 1996)'
_exptl_crystal_colour Yellow
_exptl_crystal_density_diffrn 1.772
_exptl_crystal_density_meas ?
_exptl_crystal_density_method 'not measured'
_exptl_crystal_description plate
_exptl_crystal_F_000 1080
_exptl_crystal_size_max 0.08
_exptl_crystal_size_mid 0.05
_exptl_crystal_size_min 0.05
_refine_diff_density_max 3.542
_refine_diff_density_min -1.428
_refine_diff_density_rms 0.240
_refine_ls_extinction_method none
_refine_ls_goodness_of_fit_ref 1.174
_refine_ls_hydrogen_treatment mixed
_refine_ls_matrix_type full
_refine_ls_number_parameters 234
_refine_ls_number_reflns 3867
_refine_ls_number_restraints 0
_refine_ls_restrained_S_all 1.174
_refine_ls_R_factor_all 0.0435
_refine_ls_R_factor_gt 0.0426
_refine_ls_shift/su_max 0.000
_refine_ls_shift/su_mean 0.000
_refine_ls_structure_factor_coef Fsqd
_refine_ls_weighting_details 'w=1/[\s^2^(Fo^2^)+(0.0140P)^2^+67.0271P] where P=(Fo^2^+2Fc^2^)/3'
_refine_ls_weighting_scheme calc
_refine_ls_wR_factor_gt 0.1371
_refine_ls_wR_factor_ref 0.1374
_reflns_Friedel_coverage 0.000
_reflns_number_gt 3707
_reflns_number_total 3867
_reflns_threshold_expression 'I > 2\s(I)'
_cod_data_source_file ja512389y_si_003.cif
_cod_data_source_block dnsk20_0m
_cod_depositor_comments
;
The following automatic conversions were performed:

'_exptl_crystal_density_meas' value 'not measured' was changed to '?'
- the value is perceived as not measured.

Automatic conversion script
Id: cif_fix_values 3105 2015-03-04 15:46:00Z robertas 

 Adding full bibliography for 4123505--4123506.cif.
;
_cod_database_code 4123505
_shelx_space_group_comment
;
The symmetry employed for this shelxl refinement is uniquely defined
by the following loop, which should always be used as a source of
symmetry information in preference to the above space-group names.
They are only intended as comments.
;
_shelx_estimated_absorpt_t_min 0.408
_shelx_estimated_absorpt_t_max 0.548
_shelxl_version_number 2013-4

loop_
_space_group_symop_operation_xyz
'x, y, z'
'-x, y+1/2, -z+1/2'
'-x, -y, -z'
'x, -y-1/2, z-1/2'

loop_
_atom_site_label
_atom_site_type_symbol
_atom_site_fract_x
_atom_site_fract_y
_atom_site_fract_z
_atom_site_U_iso_or_equiv
_atom_site_adp_type
_atom_site_occupancy
_atom_site_site_symmetry_order
_atom_site_calc_flag
_atom_site_refinement_flags_posn
_atom_site_refinement_flags_adp
C1 C 0.1476(10) 0.5732(12) 0.2659(7) 0.033(3) Uani 1 1 d . .
H1 H 0.1653 0.5003 0.3021 0.040 Uiso 1 1 calc R U
C2 C 0.0908(11) 0.6668(14) 0.2884(9) 0.046(3) Uani 1 1 d . .
H2 H 0.0698 0.6596 0.3397 0.055 Uiso 1 1 calc R U
C3 C 0.0639(10) 0.7722(13) 0.2359(9) 0.046(3) Uani 1 1 d . .
H3 H 0.0242 0.8385 0.2506 0.055 Uiso 1 1 calc R U
C4 C 0.0951(9) 0.7807(11) 0.1615(8) 0.036(3) Uani 1 1 d . .
H4 H 0.0767 0.8524 0.1243 0.043 Uiso 1 1 calc R U
C5 C 0.1540(9) 0.6823(10) 0.1420(8) 0.030(2) Uani 1 1 d . .
C6 C 0.1929(9) 0.6804(10) 0.0642(8) 0.030(2) Uani 1 1 d . .
H6A H 0.1465 0.7370 0.0170 0.037 Uiso 1 1 calc R U
H6B H 0.2708 0.7098 0.0829 0.037 Uiso 1 1 calc R U
C7 C 0.2294(9) 0.5448(11) -0.0439(7) 0.029(2) Uani 1 1 d . .
H7A H 0.3067 0.5761 -0.0227 0.035 Uiso 1 1 calc R U
H7B H 0.1848 0.5994 -0.0933 0.035 Uiso 1 1 calc R U
C8 C 0.2275(9) 0.4154(10) -0.0778(7) 0.028(2) Uani 1 1 d . .
H8A H 0.1558 0.3769 -0.0818 0.033 Uiso 1 1 calc R U
H8B H 0.2292 0.4202 -0.1391 0.033 Uiso 1 1 calc R U
C9 C 0.4929(9) 0.2848(11) 0.1229(7) 0.031(2) Uani 1 1 d . .
C10 C 0.5339(11) 0.2186(18) 0.2119(10) 0.067(5) Uani 1 1 d . .
H10A H 0.6148 0.2267 0.2381 0.100 Uiso 1 1 calc R U
H10B H 0.5138 0.1301 0.2033 0.100 Uiso 1 1 calc R U
H10C H 0.4997 0.2562 0.2519 0.100 Uiso 1 1 calc R U
C11 C 0.5367(10) 0.4185(12) 0.1344(9) 0.040(3) Uani 1 1 d . .
H11A H 0.5168 0.4598 0.1814 0.060 Uiso 1 1 calc R U
H11B H 0.5039 0.4641 0.0783 0.060 Uiso 1 1 calc R U
H11C H 0.6177 0.4173 0.1510 0.060 Uiso 1 1 calc R U
C12 C 0.5413(10) 0.2219(13) 0.0582(10) 0.048(3) Uani 1 1 d . .
H12A H 0.6225 0.2278 0.0821 0.072 Uiso 1 1 calc R U
H12B H 0.5131 0.2639 0.0002 0.072 Uiso 1 1 calc R U
H12C H 0.5192 0.1339 0.0509 0.072 Uiso 1 1 calc R U
C13 C 0.2807(10) 0.1241(12) 0.0701(10) 0.044(3) Uani 1 1 d . .
C14 C 0.2639(10) 0.0837(12) 0.1508(13) 0.068(6) Uani 1 1 d . .
H14A H 0.2393 -0.0035 0.1443 0.102 Uiso 1 1 calc R U
H14B H 0.2073 0.1362 0.1615 0.102 Uiso 1 1 calc R U
H14C H 0.3338 0.0911 0.2012 0.102 Uiso 1 1 calc R U
C15 C 0.1653(11) 0.1259(13) -0.0052(9) 0.045(3) Uani 1 1 d . .
H15A H 0.1259 0.0480 -0.0038 0.068 Uiso 1 1 calc R U
H15B H 0.1750 0.1339 -0.0632 0.068 Uiso 1 1 calc R U
H15C H 0.1221 0.1968 0.0037 0.068 Uiso 1 1 calc R U
C16 C 0.3486(13) 0.0232(12) 0.0428(13) 0.060(4) Uani 1 1 d . .
H16A H 0.4184 0.0085 0.0921 0.091 Uiso 1 1 calc R U
H16B H 0.3647 0.0515 -0.0097 0.091 Uiso 1 1 calc R U
H16C H 0.3057 -0.0545 0.0286 0.091 Uiso 1 1 calc R U
C17 C 0.3161(9) 0.3538(12) 0.2556(8) 0.034(3) Uani 1 1 d . .
Cl1 Cl 0.0570(2) 0.3480(2) 0.09984(17) 0.0293(5) Uani 1 1 d . .
N1 N 0.1851(7) 0.5518(8) 0.0294(5) 0.0223(17) Uani 1 1 d . .
N2 N 0.1800(7) 0.5801(8) 0.1937(6) 0.0258(18) Uani 1 1 d . .
N3 N 0.3148(8) 0.3338(10) -0.0271(6) 0.030(2) Uani 1 1 d . .
O1 O 0.3565(8) 0.3145(10) 0.3254(6) 0.052(2) Uani 1 1 d . .
Os1 Os 0.25369(3) 0.43044(4) 0.14594(3) 0.02085(15) Uani 1 1 d . .
P1 P 0.3357(2) 0.2899(2) 0.07813(17) 0.0236(5) Uani 1 1 d . .
H1M H 0.352(11) 0.505(14) 0.162(9) 0.05(4) Uiso 1 1 d . .
H1N H 0.112(10) 0.543(11) 0.005(8) 0.03(3) Uiso 1 1 d . .
H3N H 0.334(11) 0.291(13) -0.055(9) 0.040 Uiso 1 1 d . U

loop_
_atom_site_aniso_label
_atom_site_aniso_U_11
_atom_site_aniso_U_22
_atom_site_aniso_U_33
_atom_site_aniso_U_23
_atom_site_aniso_U_13
_atom_site_aniso_U_12
C1 0.040(6) 0.039(6) 0.031(6) -0.007(5) 0.025(5) 0.000(5)
C2 0.042(7) 0.060(9) 0.043(7) -0.015(7) 0.026(6) -0.002(6)
C3 0.034(6) 0.052(8) 0.053(8) -0.023(7) 0.018(6) 0.007(6)
C4 0.025(5) 0.033(6) 0.045(7) -0.011(5) 0.006(5) 0.002(5)
C5 0.025(5) 0.028(6) 0.035(6) -0.011(5) 0.007(5) -0.003(4)
C6 0.028(5) 0.025(5) 0.037(6) 0.002(5) 0.009(5) -0.002(4)
C7 0.031(6) 0.038(6) 0.022(5) 0.012(4) 0.014(4) 0.005(5)
C8 0.038(6) 0.035(6) 0.020(5) 0.008(4) 0.022(4) 0.013(5)
C9 0.028(5) 0.038(6) 0.029(6) 0.004(5) 0.013(5) 0.003(5)
C10 0.030(7) 0.109(14) 0.061(9) 0.048(10) 0.015(6) 0.016(8)
C11 0.029(6) 0.047(7) 0.049(7) -0.013(6) 0.019(5) -0.008(5)
C12 0.035(7) 0.048(8) 0.071(9) -0.017(7) 0.030(7) 0.000(6)
C13 0.031(6) 0.032(6) 0.071(9) -0.006(6) 0.020(6) 0.005(5)
C14 0.024(6) 0.021(6) 0.158(18) 0.030(8) 0.029(8) 0.001(5)
C15 0.046(7) 0.041(7) 0.050(8) -0.017(6) 0.018(6) -0.009(6)
C16 0.058(9) 0.026(7) 0.108(13) -0.010(8) 0.042(9) 0.001(6)
C17 0.030(6) 0.044(7) 0.033(6) -0.001(5) 0.016(5) -0.001(5)
Cl1 0.0226(11) 0.0347(13) 0.0338(13) 0.0048(11) 0.0138(10) -0.0030(10)
N1 0.021(4) 0.025(4) 0.020(4) 0.005(3) 0.007(3) 0.001(3)
N2 0.026(4) 0.030(5) 0.026(4) -0.005(4) 0.015(4) -0.001(4)
N3 0.035(5) 0.037(5) 0.023(5) -0.003(4) 0.015(4) 0.004(4)
O1 0.056(6) 0.071(7) 0.028(5) 0.021(5) 0.013(4) 0.008(5)
Os1 0.0209(2) 0.0271(3) 0.0167(2) 0.00147(17) 0.00923(16) 0.00056(17)
P1 0.0238(12) 0.0253(13) 0.0239(12) -0.0004(10) 0.0111(10) 0.0024(10)

loop_
_atom_type_symbol
_atom_type_description
_atom_type_scat_dispersion_real
_atom_type_scat_dispersion_imag
_atom_type_scat_source
C C 0.0181 0.0091 'International Tables Vol C Tables 4.2.6.8 and 6.1.1.4'
H H 0.0000 0.0000 'International Tables Vol C Tables 4.2.6.8 and 6.1.1.4'
N N 0.0311 0.0180 'International Tables Vol C Tables 4.2.6.8 and 6.1.1.4'
O O 0.0492 0.0322 'International Tables Vol C Tables 4.2.6.8 and 6.1.1.4'
P P 0.2955 0.4335 'International Tables Vol C Tables 4.2.6.8 and 6.1.1.4'
Cl Cl 0.3639 0.7018 'International Tables Vol C Tables 4.2.6.8 and 6.1.1.4'
Os Os -4.9801 6.2216 'International Tables Vol C Tables 4.2.6.8 and 6.1.1.4'

loop_
_geom_angle_atom_site_label_1
_geom_angle_atom_site_label_2
_geom_angle_atom_site_label_3
_geom_angle
N2 C1 C2 122.3(12)
N2 C1 H1 118.8
C2 C1 H1 118.8
C1 C2 C3 119.2(12)
C1 C2 H2 120.4
C3 C2 H2 120.4
C2 C3 C4 119.5(11)
C2 C3 H3 120.3
C4 C3 H3 120.3
C3 C4 C5 118.9(12)
C3 C4 H4 120.5
C5 C4 H4 120.5
N2 C5 C4 121.1(11)
N2 C5 C6 114.8(9)
C4 C5 C6 124.1(11)
N1 C6 C5 109.1(9)
N1 C6 H6A 109.9
C5 C6 H6A 109.9
N1 C6 H6B 109.9
C5 C6 H6B 109.9
H6A C6 H6B 108.3
N1 C7 C8 112.1(8)
N1 C7 H7A 109.2
C8 C7 H7A 109.2
N1 C7 H7B 109.2
C8 C7 H7B 109.2
H7A C7 H7B 107.9
N3 C8 C7 116.9(10)
N3 C8 H8A 108.1
C7 C8 H8A 108.1
N3 C8 H8B 108.1
C7 C8 H8B 108.1
H8A C8 H8B 107.3
C10 C9 C11 109.5(12)
C10 C9 C12 109.8(12)
C11 C9 C12 105.9(10)
C10 C9 P1 110.3(8)
C11 C9 P1 108.6(8)
C12 C9 P1 112.6(8)
C9 C10 H10A 109.5
C9 C10 H10B 109.5
H10A C10 H10B 109.5
C9 C10 H10C 109.5
H10A C10 H10C 109.5
H10B C10 H10C 109.5
C9 C11 H11A 109.5
C9 C11 H11B 109.5
H11A C11 H11B 109.5
C9 C11 H11C 109.5
H11A C11 H11C 109.5
H11B C11 H11C 109.5
C9 C12 H12A 109.5
C9 C12 H12B 109.5
H12A C12 H12B 109.5
C9 C12 H12C 109.5
H12A C12 H12C 109.5
H12B C12 H12C 109.5
C14 C13 C16 108.4(12)
C14 C13 C15 107.3(11)
C16 C13 C15 105.7(12)
C14 C13 P1 112.7(10)
C16 C13 P1 116.2(9)
C15 C13 P1 105.9(9)
C13 C14 H14A 109.5
C13 C14 H14B 109.5
H14A C14 H14B 109.5
C13 C14 H14C 109.5
H14A C14 H14C 109.5
H14B C14 H14C 109.5
C13 C15 H15A 109.5
C13 C15 H15B 109.5
H15A C15 H15B 109.5
C13 C15 H15C 109.5
H15A C15 H15C 109.5
H15B C15 H15C 109.5
C13 C16 H16A 109.5
C13 C16 H16B 109.5
H16A C16 H16B 109.5
C13 C16 H16C 109.5
H16A C16 H16C 109.5
H16B C16 H16C 109.5
O1 C17 Os1 175.3(12)
C7 N1 C6 110.7(8)
C7 N1 Os1 119.6(6)
C6 N1 Os1 106.2(6)
C7 N1 H1N 106(7)
C6 N1 H1N 101(8)
Os1 N1 H1N 112(8)
C5 N2 C1 119.0(9)
C5 N2 Os1 116.0(7)
C1 N2 Os1 124.6(8)
C8 N3 P1 124.1(7)
C8 N3 H3N 113(10)
P1 N3 H3N 117(10)
C17 Os1 N2 95.4(4)
C17 Os1 N1 169.9(4)
N2 Os1 N1 76.2(3)
C17 Os1 P1 92.1(4)
N2 Os1 P1 171.2(2)
N1 Os1 P1 95.8(2)
C17 Os1 Cl1 100.5(4)
N2 Os1 Cl1 81.1(2)
N1 Os1 Cl1 83.9(2)
P1 Os1 Cl1 101.94(9)
C17 Os1 H1M 91(6)
N2 Os1 H1M 90(6)
N1 Os1 H1M 84(6)
P1 Os1 H1M 86(6)
Cl1 Os1 H1M 166(6)
N3 P1 C9 99.6(5)
N3 P1 C13 105.5(6)
C9 P1 C13 108.7(5)
N3 P1 Os1 110.4(4)
C9 P1 Os1 116.1(4)
C13 P1 Os1 115.0(4)

loop_
_geom_bond_atom_site_label_1
_geom_bond_atom_site_label_2
_geom_bond_distance
C1 N2 1.357(13)
C1 C2 1.360(17)
C1 H1 0.9500
C2 C3 1.38(2)
C2 H2 0.9500
C3 C4 1.383(18)
C3 H3 0.9500
C4 C5 1.394(15)
C4 H4 0.9500
C5 N2 1.342(15)
C5 C6 1.493(16)
C6 N1 1.476(14)
C6 H6A 0.9900
C6 H6B 0.9900
C7 N1 1.470(12)
C7 C8 1.486(16)
C7 H7A 0.9900
C7 H7B 0.9900
C8 N3 1.431(14)
C8 H8A 0.9900
C8 H8B 0.9900
C9 C10 1.511(16)
C9 C11 1.526(17)
C9 C12 1.535(16)
C9 P1 1.895(11)
C10 H10A 0.9800
C10 H10B 0.9800
C10 H10C 0.9800
C11 H11A 0.9800
C11 H11B 0.9800
C11 H11C 0.9800
C12 H12A 0.9800
C12 H12B 0.9800
C12 H12C 0.9800
C13 C14 1.45(2)
C13 C16 1.543(17)
C13 C15 1.552(18)
C13 P1 1.899(13)
C14 H14A 0.9800
C14 H14B 0.9800
C14 H14C 0.9800
C15 H15A 0.9800
C15 H15B 0.9800
C15 H15C 0.9800
C16 H16A 0.9800
C16 H16B 0.9800
C16 H16C 0.9800
C17 O1 1.136(14)
C17 Os1 1.848(12)
Cl1 Os1 2.531(2)
N1 Os1 2.191(8)
N1 H1N 0.89(12)
N2 Os1 2.133(8)
N3 P1 1.676(9)
N3 H3N 0.74(14)
Os1 P1 2.311(3)
Os1 H1M 1.45(14)

loop_
_geom_hbond_atom_site_label_D
_geom_hbond_atom_site_label_H
_geom_hbond_atom_site_label_A
_geom_hbond_distance_DH
_geom_hbond_distance_HA
_geom_hbond_distance_DA
_geom_hbond_angle_DHA
_geom_hbond_site_symmetry_A
N3 H3N O1 0.74(14) 2.32(14) 3.039(13) 164(14) 4_565
N1 H1N Cl1 0.89(12) 2.52(12) 3.261(9) 142(10) 3_565
C15 H15C Cl1 0.98 2.56 3.469(13) 153.6 .
C14 H14B Cl1 0.98 2.92 3.773(13) 146.2 .
C10 H10C O1 0.98 2.58 3.522(19) 161.7 .
C6 H6A Cl1 0.99 2.79 3.382(11) 119.2 3_565
C2 H2 Cl1 0.95 2.96 3.593(13) 125.4 2

loop_
_geom_torsion_atom_site_label_1
_geom_torsion_atom_site_label_2
_geom_torsion_atom_site_label_3
_geom_torsion_atom_site_label_4
_geom_torsion
N2 C1 C2 C3 0.6(19)
C1 C2 C3 C4 0.0(19)
C2 C3 C4 C5 -0.5(18)
C3 C4 C5 N2 0.3(16)
C3 C4 C5 C6 -179.6(11)
N2 C5 C6 N1 35.8(12)
C4 C5 C6 N1 -144.3(10)
N1 C7 C8 N3 -79.8(11)
C8 C7 N1 C6 177.4(9)
C8 C7 N1 Os1 53.5(11)
C5 C6 N1 C7 -176.5(9)
C5 C6 N1 Os1 -45.2(9)
C4 C5 N2 C1 0.3(15)
C6 C5 N2 C1 -179.8(10)
C4 C5 N2 Os1 173.3(8)
C6 C5 N2 Os1 -6.8(11)
C2 C1 N2 C5 -0.8(17)
C2 C1 N2 Os1 -173.1(9)
C7 C8 N3 P1 63.0(13)
C8 N3 P1 C9 -144.1(10)
C8 N3 P1 C13 103.3(10)
C8 N3 P1 Os1 -21.5(10)
C10 C9 P1 N3 -166.9(11)
C11 C9 P1 N3 73.2(9)
C12 C9 P1 N3 -43.8(10)
C10 C9 P1 C13 -56.8(12)
C11 C9 P1 C13 -176.7(8)
C12 C9 P1 C13 66.2(10)
C10 C9 P1 Os1 74.7(11)
C11 C9 P1 Os1 -45.2(9)
C12 C9 P1 Os1 -162.3(8)
C14 C13 P1 N3 -164.0(9)
C16 C13 P1 N3 70.0(12)
C15 C13 P1 N3 -47.0(9)
C14 C13 P1 C9 90.0(9)
C16 C13 P1 C9 -36.0(13)
C15 C13 P1 C9 -153.0(8)
C14 C13 P1 Os1 -42.2(10)
C16 C13 P1 Os1 -168.2(10)
C15 C13 P1 Os1 74.9(9)
